data_8103947
loop_
_publ_author_name
'Bente, K.'
'Moretzki, O.'
'Steins, M.'

_publ_section_title
;
 Crystal structure of barium lead antimony bismuth oxide Ba Pb0.65 Sb0.3
 Bi0.05 O3
;
_journal_name_full 'Zeitschrift fuer Kristallographie (149,1979-)'
_journal_page_first 186
_journal_page_last 186
_journal_volume 211
_journal_year 1996
_chemical_formula_sum 'Ba Bi0.057 O3 Pb0.74 Sb0.2'
_chemical_name_systematic 'Ba Pb0.74 Sb0.2 Bi0.057 O3'
_space_group_IT_number 221
_symmetry_space_group_name_Hall '-P 4 2 3'
_symmetry_space_group_name_H-M 'P m -3 m'
_cell_angle_alpha 90
_cell_angle_beta 90
_cell_angle_gamma 90
_cell_formula_units_Z 8
_cell_length_a 8.485
_cell_length_b 8.485
_cell_length_c 8.485
_cell_volume 610.879
_citation_journal_id_ASTM ZEKRDZ
_cod_data_source_file Bente_ZEKRDZ_1996_1855.cif
_cod_data_source_block Ba1Bi0.057O3Pb0.74Sb0.2
_cod_original_cell_volume 610.8794
_cod_original_formula_sum 'Ba1 Bi0.057 O3 Pb0.74 Sb0.2'
_cod_database_code 8103947

loop_
_symmetry_equiv_pos_as_xyz
x,y,z
-y,x,z
-x,-y,z
y,-x,z
x,-y,-z
y,x,-z
-x,y,-z
-y,-x,-z
z,x,y
-x,z,y
-z,-x,y
x,-z,y
z,-x,-y
x,z,-y
-z,x,-y
-x,-z,-y
y,z,x
y,-z,-x
z,y,-x
-y,z,-x
-z,-y,-x
-y,-z,x
z,-y,x
-z,y,x
-x,-y,-z
y,-x,-z
x,y,-z
-y,x,-z
-x,y,z
-y,-x,z
x,-y,z
y,x,z
-z,-x,-y
x,-z,-y
z,x,-y
-x,z,-y
-z,x,y
-x,-z,y
z,-x,y
x,z,y
-y,-z,-x
-y,z,x
-z,-y,x
y,-z,x
z,y,x
y,z,-x
-z,y,-x
z,-y,-x

loop_
_atom_site_label
_atom_site_type_symbol
_atom_site_fract_x
_atom_site_fract_y
_atom_site_fract_z
_atom_site_occupancy
_atom_site_U_iso_or_equiv
Bi3 Bi+3 0.5 0 0 0.064 0.0
O1 O-2 0.262 0 0 1 0.0
Bi4 Bi+3 0 0.5 0.5 0.071 0.0
O2 O-2 0.247 0 0.5 1 0.0
Pb1 Pb+4 0 0 0 0.325 0.0
Sb1 Sb+3 0 0 0 0.65 0.0
O3 O-2 0.248 0.5 0.5 1 0.0
Pb2 Pb+4 0.5 0.5 0.5 0.334 0.0
Sb3 Sb+5 0.5 0 0 0.11 0.0
Bi1 Bi+3 0 0 0 0.025 0.0
Ba1 Ba+2 0.25 0.25 0.25 1 0.0
Bi2 Bi+3 0.5 0.5 0.5 0.026 0.0
Sb2 Sb+5 0.5 0.5 0.5 0.64 0.0
Pb4 Pb+4 0 0.5 0.5 0.929 0.0
Pb3 Pb+4 0.5 0 0 0.826 0.0
